data_4083533
loop_
_publ_author_name
'Breunig, Jens Michael'
'Lehmann, Felix'
'Bolte, Michael'
'Lerner, Hans-Wolfram'
'Wagner, Matthias'

_publ_section_title
;
 Synthesis and Reactivity ofo-Phosphane Oxide Substituted
 Aryl(hydro)borates and Aryl(hydro)boranes
;
_journal_issue 12
_journal_name_full Organometallics
_journal_page_first 3163
_journal_paper_doi 10.1021/om500385h
_journal_volume 33
_journal_year 2014
_chemical_formula_moiety 'C14 H24 B O P'
_chemical_formula_sum 'C14 H24 B O P'
_chemical_formula_weight 250.11
_chemical_name_systematic ?
_space_group_IT_number 62
_symmetry_cell_setting orthorhombic
_symmetry_space_group_name_Hall '-P 2ac 2n'
_symmetry_space_group_name_H-M 'P n m a'
_atom_sites_solution_hydrogens geom
_atom_sites_solution_primary direct
_atom_sites_solution_secondary difmap
_audit_creation_method SHELXL-97
_cell_angle_alpha 90.00
_cell_angle_beta 90.00
_cell_angle_gamma 90.00
_cell_formula_units_Z 4
_cell_length_a 12.6396(7)
_cell_length_b 11.9670(7)
_cell_length_c 9.9335(6)
_cell_measurement_reflns_used 23446
_cell_measurement_temperature 173(2)
_cell_measurement_theta_max 28.08
_cell_measurement_theta_min 3.12
_cell_volume 1502.52(15)
_computing_cell_refinement 'X-Area (Stoe & Cie, 2001)'
_computing_data_collection 'X-Area (Stoe & Cie, 2001)'
_computing_data_reduction 'X-Area (Stoe & Cie, 2001)'
_computing_molecular_graphics 'XP in SHELXTL-Plus (Sheldrick, 2008)'
_computing_publication_material SHELXL97
_computing_structure_refinement 'SHELXL97 (Sheldrick, 2008) '
_computing_structure_solution 'SHELXS97 (Sheldrick, 2008) '
_diffrn_ambient_temperature 173(2)
_diffrn_measured_fraction_theta_full 0.998
_diffrn_measured_fraction_theta_max 0.992
_diffrn_measurement_device_type 'STOE IPDS II two-circle-diffractometer'
_diffrn_measurement_method \w
_diffrn_radiation_monochromator 'Genix 3D multilayer optics'
_diffrn_radiation_source 'Genix 3D I\mS microfocus X-ray source'
_diffrn_radiation_type MoK\a
_diffrn_radiation_wavelength 0.71073
_diffrn_reflns_av_R_equivalents 0.0790
_diffrn_reflns_av_sigmaI/netI 0.0307
_diffrn_reflns_limit_h_max 16
_diffrn_reflns_limit_h_min -16
_diffrn_reflns_limit_k_max 15
_diffrn_reflns_limit_k_min -15
_diffrn_reflns_limit_l_max 12
_diffrn_reflns_limit_l_min -12
_diffrn_reflns_number 22041
_diffrn_reflns_theta_full 25.00
_diffrn_reflns_theta_max 27.65
_diffrn_reflns_theta_min 3.11
_diffrn_standards_number 0
_exptl_absorpt_coefficient_mu 0.166
_exptl_absorpt_correction_T_max 0.9755
_exptl_absorpt_correction_T_min 0.9214
_exptl_absorpt_correction_type multi-scan
_exptl_absorpt_process_details 'X-Area (Stoe & Cie, 2001)'
_exptl_crystal_colour colourless
_exptl_crystal_density_diffrn 1.106
_exptl_crystal_density_method 'not measured'
_exptl_crystal_description block
_exptl_crystal_F_000 544
_exptl_crystal_size_max 0.50
_exptl_crystal_size_mid 0.20
_exptl_crystal_size_min 0.15
_refine_diff_density_max 0.328
_refine_diff_density_min -0.326
_refine_diff_density_rms 0.053
_refine_ls_extinction_method none
_refine_ls_goodness_of_fit_ref 1.149
_refine_ls_hydrogen_treatment mixed
_refine_ls_matrix_type full
_refine_ls_number_parameters 95
_refine_ls_number_reflns 1820
_refine_ls_number_restraints 0
_refine_ls_restrained_S_all 1.149
_refine_ls_R_factor_all 0.0566
_refine_ls_R_factor_gt 0.0523
_refine_ls_shift/su_max 0.001
_refine_ls_shift/su_mean 0.000
_refine_ls_structure_factor_coef Fsqd
_refine_ls_weighting_details 'calc w=1/[\s^2^(Fo^2^)+(0.0538P)^2^+1.0893P] where P=(Fo^2^+2Fc^2^)/3'
_refine_ls_weighting_scheme calc
_refine_ls_wR_factor_gt 0.1297
_refine_ls_wR_factor_ref 0.1326
_reflns_number_gt 1714
_reflns_number_total 1820
_reflns_threshold_expression I>2\s(I)
_cod_data_source_file om500385h_si_002.cif
_cod_data_source_block wa1463
_cod_depositor_comments
;
The following automatic conversions were performed:

'_symmetry_cell_setting' value 'Orthorhombic' changed to
'orthorhombic' according to
/usr/data/users/saulius/crontab/automatic-downloads/rss-feeds/ACS/lib/dictionaries/cif_core.dic
dictionary named 'cif_core.dic' version 2.4.2 from 2011-04-26.

Automatic conversion script
Id: cif_fix_values 2281 2013-09-26 08:29:07Z andrius 

 Adding full bibliography for 4083529--4083544.cif.
;
_cod_original_sg_symbol_H-M Pnma
_cod_database_code 4083533

loop_
_symmetry_equiv_pos_as_xyz
'x, y, z'
'-x+1/2, -y, z+1/2'
'-x, y+1/2, -z'
'x+1/2, -y+1/2, -z+1/2'
'-x, -y, -z'
'x-1/2, y, -z-1/2'
'x, -y-1/2, z'
'-x-1/2, y-1/2, z-1/2'

loop_
_atom_site_label
_atom_site_type_symbol
_atom_site_fract_x
_atom_site_fract_y
_atom_site_fract_z
_atom_site_U_iso_or_equiv
_atom_site_adp_type
_atom_site_occupancy
_atom_site_symmetry_multiplicity
_atom_site_calc_flag
_atom_site_refinement_flags
P1 P 0.66026(5) 0.7500 0.68763(6) 0.02158(19) Uani 1 2 d S
B1 B 0.7954(2) 0.7500 0.4870(3) 0.0283(6) Uani 1 2 d S
H1 H 0.8494(14) 0.6706(16) 0.4575(19) 0.020(5) Uiso 1 1 d .
O1 O 0.77757(12) 0.7500 0.64492(17) 0.0266(4) Uani 1 2 d S
C1 C 0.63288(15) 0.61944(15) 0.77844(18) 0.0299(4) Uani 1 1 d .
C2 C 0.5166(2) 0.6032(3) 0.8078(4) 0.0890(13) Uani 1 1 d .
H2A H 0.4920 0.6627 0.8680 0.134 Uiso 1 1 calc R
H2B H 0.5059 0.5305 0.8511 0.134 Uiso 1 1 calc R
H2C H 0.4765 0.6059 0.7235 0.134 Uiso 1 1 calc R
C3 C 0.6971(3) 0.6117(3) 0.9071(3) 0.0829(11) Uani 1 1 d .
H3A H 0.7723 0.6222 0.8863 0.124 Uiso 1 1 calc R
H3B H 0.6867 0.5381 0.9482 0.124 Uiso 1 1 calc R
H3C H 0.6739 0.6699 0.9700 0.124 Uiso 1 1 calc R
C4 C 0.6697(3) 0.5266(2) 0.6855(3) 0.0814(12) Uani 1 1 d .
H4A H 0.7451 0.5361 0.6659 0.122 Uiso 1 1 calc R
H4B H 0.6293 0.5294 0.6014 0.122 Uiso 1 1 calc R
H4C H 0.6584 0.4541 0.7292 0.122 Uiso 1 1 calc R
C11 C 0.67664(19) 0.7500 0.4294(2) 0.0275(5) Uani 1 2 d S
C12 C 0.59707(18) 0.7500 0.5273(2) 0.0256(5) Uani 1 2 d S
C13 C 0.4894(2) 0.7500 0.4956(3) 0.0334(6) Uani 1 2 d S
H13 H 0.4373 0.7500 0.5646 0.040 Uiso 1 2 calc SR
C14 C 0.4604(2) 0.7500 0.3612(3) 0.0417(7) Uani 1 2 d S
H14 H 0.3877 0.7500 0.3372 0.050 Uiso 1 2 calc SR
C15 C 0.5369(3) 0.7500 0.2617(3) 0.0461(8) Uani 1 2 d S
H15 H 0.5162 0.7500 0.1698 0.055 Uiso 1 2 calc SR
C16 C 0.6433(2) 0.7500 0.2946(3) 0.0403(7) Uani 1 2 d S
H16 H 0.6946 0.7500 0.2247 0.048 Uiso 1 2 calc SR

loop_
_atom_site_aniso_label
_atom_site_aniso_U_11
_atom_site_aniso_U_22
_atom_site_aniso_U_33
_atom_site_aniso_U_23
_atom_site_aniso_U_13
_atom_site_aniso_U_12
P1 0.0189(3) 0.0274(3) 0.0184(3) 0.000 0.0018(2) 0.000
B1 0.0218(12) 0.0433(16) 0.0199(12) 0.000 0.0019(10) 0.000
O1 0.0193(8) 0.0405(10) 0.0200(8) 0.000 0.0008(6) 0.000
C1 0.0319(9) 0.0301(9) 0.0278(9) 0.0054(7) 0.0043(7) -0.0001(7)
C2 0.0403(13) 0.079(2) 0.148(3) 0.071(2) 0.0316(17) 0.0040(13)
C3 0.125(3) 0.0579(17) 0.0662(19) 0.0332(15) -0.050(2) -0.0237(18)
C4 0.151(3) 0.0291(12) 0.0643(17) -0.0031(11) 0.046(2) -0.0023(16)
C11 0.0254(11) 0.0355(13) 0.0216(11) 0.000 -0.0010(9) 0.000
C12 0.0208(11) 0.0326(13) 0.0234(11) 0.000 -0.0019(9) 0.000
C13 0.0216(11) 0.0426(15) 0.0359(14) 0.000 -0.0033(10) 0.000
C14 0.0278(13) 0.0516(17) 0.0456(17) 0.000 -0.0162(12) 0.000
C15 0.0441(17) 0.067(2) 0.0277(14) 0.000 -0.0150(12) 0.000
C16 0.0348(14) 0.065(2) 0.0208(12) 0.000 -0.0019(10) 0.000

loop_
_atom_type_symbol
_atom_type_description
_atom_type_scat_dispersion_real
_atom_type_scat_dispersion_imag
_atom_type_scat_source
C C 0.0033 0.0016 'International Tables Vol C Tables 4.2.6.8 and 6.1.1.4'
H H 0.0000 0.0000 'International Tables Vol C Tables 4.2.6.8 and 6.1.1.4'
B B 0.0013 0.0007 'International Tables Vol C Tables 4.2.6.8 and 6.1.1.4'
O O 0.0106 0.0060 'International Tables Vol C Tables 4.2.6.8 and 6.1.1.4'
P P 0.1023 0.0942 'International Tables Vol C Tables 4.2.6.8 and 6.1.1.4'

loop_
_geom_angle_atom_site_label_1
_geom_angle_atom_site_label_2
_geom_angle_atom_site_label_3
_geom_angle
_geom_angle_site_symmetry_1
_geom_angle_site_symmetry_3
O1 P1 C12 100.67(10) . .
O1 P1 C1 108.43(7) . 7_575
C12 P1 C1 110.76(7) . 7_575
O1 P1 C1 108.43(7) . .
C12 P1 C1 110.76(7) . .
C1 P1 C1 116.53(12) 7_575 .
O1 B1 C11 102.66(18) . .
O1 B1 H1 108.7(9) . .
C11 B1 H1 116.2(9) . .
P1 O1 B1 114.17(14) . .
C2 C1 C3 110.5(3) . .
C2 C1 C4 108.8(3) . .
C3 C1 C4 107.7(2) . .
C2 C1 P1 112.80(15) . .
C3 C1 P1 111.39(15) . .
C4 C1 P1 105.45(14) . .
C1 C2 H2A 109.5 . .
C1 C2 H2B 109.5 . .
H2A C2 H2B 109.5 . .
C1 C2 H2C 109.5 . .
H2A C2 H2C 109.5 . .
H2B C2 H2C 109.5 . .
C1 C3 H3A 109.5 . .
C1 C3 H3B 109.5 . .
H3A C3 H3B 109.5 . .
C1 C3 H3C 109.5 . .
H3A C3 H3C 109.5 . .
H3B C3 H3C 109.5 . .
C1 C4 H4A 109.5 . .
C1 C4 H4B 109.5 . .
H4A C4 H4B 109.5 . .
C1 C4 H4C 109.5 . .
H4A C4 H4C 109.5 . .
H4B C4 H4C 109.5 . .
C12 C11 C16 116.6(2) . .
C12 C11 B1 115.1(2) . .
C16 C11 B1 128.3(2) . .
C13 C12 C11 122.9(2) . .
C13 C12 P1 129.7(2) . .
C11 C12 P1 107.40(17) . .
C14 C13 C12 118.3(3) . .
C14 C13 H13 120.8 . .
C12 C13 H13 120.8 . .
C15 C14 C13 120.3(3) . .
C15 C14 H14 119.8 . .
C13 C14 H14 119.8 . .
C14 C15 C16 120.7(3) . .
C14 C15 H15 119.6 . .
C16 C15 H15 119.6 . .
C15 C16 C11 121.1(3) . .
C15 C16 H16 119.5 . .
C11 C16 H16 119.5 . .

loop_
_geom_bond_atom_site_label_1
_geom_bond_atom_site_label_2
_geom_bond_distance
_geom_bond_site_symmetry_2
P1 O1 1.5423(17) .
P1 C12 1.781(2) .
P1 C1 1.8370(18) 7_575
P1 C1 1.8370(18) .
B1 O1 1.584(3) .
B1 C11 1.607(4) .
B1 H1 1.206(19) .
C1 C2 1.511(3) .
C1 C3 1.517(3) .
C1 C4 1.518(3) .
C2 H2A 0.9800 .
C2 H2B 0.9800 .
C2 H2C 0.9800 .
C3 H3A 0.9800 .
C3 H3B 0.9800 .
C3 H3C 0.9800 .
C4 H4A 0.9800 .
C4 H4B 0.9800 .
C4 H4C 0.9800 .
C11 C12 1.399(3) .
C11 C16 1.404(3) .
C12 C13 1.397(3) .
C13 C14 1.385(4) .
C13 H13 0.9500 .
C14 C15 1.382(5) .
C14 H14 0.9500 .
C15 C16 1.384(4) .
C15 H15 0.9500 .
C16 H16 0.9500 .

loop_
_geom_torsion_atom_site_label_1
_geom_torsion_atom_site_label_2
_geom_torsion_atom_site_label_3
_geom_torsion_atom_site_label_4
_geom_torsion
_geom_torsion_site_symmetry_1
C12 P1 O1 B1 0.000(1) .
C1 P1 O1 B1 -116.30(7) 7_575
C1 P1 O1 B1 116.30(7) .
C11 B1 O1 P1 0.000(1) .
O1 P1 C1 C2 -171.9(2) .
C12 P1 C1 C2 -62.3(2) .
C1 P1 C1 C2 65.5(3) 7_575
O1 P1 C1 C3 63.2(2) .
C12 P1 C1 C3 172.8(2) .
C1 P1 C1 C3 -59.4(2) 7_575
O1 P1 C1 C4 -53.3(2) .
C12 P1 C1 C4 56.3(2) .
C1 P1 C1 C4 -175.93(17) 7_575
O1 B1 C11 C12 0.0 .
O1 B1 C11 C16 180.000(1) .
C16 C11 C12 C13 0.000(1) .
B1 C11 C12 C13 180.0 .
C16 C11 C12 P1 180.000(1) .
B1 C11 C12 P1 0.000(1) .
O1 P1 C12 C13 180.0 .
C1 P1 C12 C13 -65.45(7) 7_575
C1 P1 C12 C13 65.45(7) .
O1 P1 C12 C11 0.000(1) .
C1 P1 C12 C11 114.55(7) 7_575
C1 P1 C12 C11 -114.55(7) .
C11 C12 C13 C14 0.000(1) .
P1 C12 C13 C14 180.000(2) .
C12 C13 C14 C15 0.000(1) .
C13 C14 C15 C16 0.000(1) .
C14 C15 C16 C11 0.000(1) .
C12 C11 C16 C15 0.000(1) .
B1 C11 C16 C15 180.0 .
